data_8106482
loop_
_publ_author_name
'El-Sayed, Nahed N.E.'
'Almaneai, Norah M.'
'Ghabbour, Hazem A.'
'Alafeefy, Ahmed M.'

_publ_section_title
;
 Crystal structure of
 (E)-2-(4-hydroxy-3-methoxybenzylidene)-6-methoxy-3,4-dihydronaphthalen-1(2H)-one,
 C19H18O4
;
_journal_issue 2
_journal_name_full 'Zeitschrift f\"ur Kristallographie - New Crystal Structures'
_journal_page_first 203
_journal_page_last 205
_journal_paper_doi 10.1515/ncrs-2016-0195
_journal_volume 232
_journal_year 2017
_chemical_formula_sum 'C19 H18 O4'
_chemical_formula_weight 310.33
_space_group_IT_number 60
_space_group_name_Hall '-P 2n 2ab'
_space_group_name_H-M_alt 'P b c n'
_symmetry_cell_setting orthorhombic
_symmetry_Int_Tables_number 60
_symmetry_space_group_name_Hall '-P 2n 2ab'
_symmetry_space_group_name_H-M 'P b c n'
_atom_sites_solution_hydrogens geom
_atom_sites_solution_primary direct
_atom_sites_solution_secondary difmap
_cell_angle_alpha 90.00
_cell_angle_beta 90.00
_cell_angle_gamma 90.00
_cell_formula_units_Z 8
_cell_length_a 21.1472(8)
_cell_length_b 9.7978(4)
_cell_length_c 14.5181(6)
_cell_measurement_reflns_used 8339
_cell_measurement_temperature 100(2)
_cell_measurement_theta_max 33.64
_cell_measurement_theta_min 2.81
_cell_volume 3008.1(2)
_computing_cell_refinement 'Bruker SAINT'
_computing_data_collection 'Bruker APEX2'
_computing_data_reduction 'Bruker SAINT'
_computing_molecular_graphics 'Bruker SHELXTL'
_computing_publication_material 'Bruker SHELXTL'
_computing_structure_refinement 'SHELXL-2014 (Sheldrick 2014)'
_computing_structure_solution 'SHELXS-97 (Sheldrick 2008)'
_diffrn_ambient_temperature 100(2)
_diffrn_measured_fraction_theta_full 1.000
_diffrn_measured_fraction_theta_max 1.000
_diffrn_measurement_device_type 'Bruker APEX-II D8 venture'
_diffrn_measurement_method '\f and \w scans'
_diffrn_radiation_monochromator graphite
_diffrn_radiation_source 'fine-focus micro tube'
_diffrn_radiation_type MoK\a
_diffrn_radiation_wavelength 0.71073
_diffrn_reflns_av_R_equivalents 0.1344
_diffrn_reflns_av_sigmaI/netI 0.0788
_diffrn_reflns_limit_h_max 27
_diffrn_reflns_limit_h_min -27
_diffrn_reflns_limit_k_max 12
_diffrn_reflns_limit_k_min -12
_diffrn_reflns_limit_l_max 18
_diffrn_reflns_limit_l_min -18
_diffrn_reflns_number 39151
_diffrn_reflns_theta_full 27.49
_diffrn_reflns_theta_max 27.49
_diffrn_reflns_theta_min 2.29
_diffrn_standards_decay_% .
_diffrn_standards_interval_count .
_diffrn_standards_interval_time .
_diffrn_standards_number 0
_exptl_absorpt_coefficient_mu 0.096
_exptl_absorpt_correction_T_max 0.901
_exptl_absorpt_correction_T_min 0.814
_exptl_absorpt_correction_type multi-scan
_exptl_absorpt_process_details SADABS_Bruker_2014
_exptl_crystal_colour orange
_exptl_crystal_density_diffrn 1.370
_exptl_crystal_density_method 'not measured'
_exptl_crystal_description plate
_exptl_crystal_F_000 1312
_exptl_crystal_size_max 0.558
_exptl_crystal_size_mid 0.174
_exptl_crystal_size_min 0.085
_refine_diff_density_max 0.277
_refine_diff_density_min -0.285
_refine_diff_density_rms 0.059
_refine_ls_extinction_method none
_refine_ls_goodness_of_fit_ref 1.037
_refine_ls_hydrogen_treatment mixed
_refine_ls_matrix_type full
_refine_ls_number_parameters 214
_refine_ls_number_reflns 3461
_refine_ls_number_restraints 0
_refine_ls_restrained_S_all 1.037
_refine_ls_R_factor_all 0.0871
_refine_ls_R_factor_gt 0.0520
_refine_ls_shift/su_max 0.000
_refine_ls_shift/su_mean 0.000
_refine_ls_structure_factor_coef Fsqd
_refine_ls_weighting_details 'calc w=1/[\s^2^(Fo^2^)+(0.0310P)^2^+1.6400P] where P=(Fo^2^+2Fc^2^)/3'
_refine_ls_weighting_scheme calc
_refine_ls_wR_factor_gt 0.1045
_refine_ls_wR_factor_ref 0.1194
_reflns_number_gt 2466
_reflns_number_total 3461
_reflns_threshold_expression >2sigma(I)
_cod_data_source_file suppl_ncrs-2016-0195_suppl.cif
_cod_data_source_block a_a
_cod_database_code 8106482

loop_
_symmetry_equiv_pos_as_xyz
'x, y, z'
'-x+1/2, -y+1/2, z+1/2'
'x+1/2, -y+1/2, -z'
'-x, y, -z+1/2'
'-x, -y, -z'
'x-1/2, y-1/2, -z-1/2'
'-x-1/2, y-1/2, z'
'x, -y, z-1/2'

loop_
_atom_site_label
_atom_site_type_symbol
_atom_site_fract_x
_atom_site_fract_y
_atom_site_fract_z
_atom_site_U_iso_or_equiv
_atom_site_adp_type
_atom_site_occupancy
_atom_site_symmetry_multiplicity
_atom_site_calc_flag
_atom_site_refinement_flags
_atom_site_disorder_assembly
_atom_site_disorder_group
O1 O 0.45468(6) 0.82075(12) -0.11321(9) 0.0172(3) Uani 1 1 d . . .
O2 O 0.72991(6) 1.06912(13) -0.11627(9) 0.0207(3) Uani 1 1 d . . .
O3 O 0.36151(6) 0.37388(14) 0.36125(9) 0.0197(3) Uani 1 1 d . . .
O4 O 0.28832(6) 0.58164(13) 0.31800(9) 0.0232(3) Uani 1 1 d . . .
C1 C 0.49596(9) 0.81438(17) -0.05242(12) 0.0142(4) Uani 1 1 d . . .
C2 C 0.55753(9) 0.88251(17) -0.06542(12) 0.0147(4) Uani 1 1 d . . .
C3 C 0.57352(9) 0.93631(17) -0.15192(12) 0.0155(4) Uani 1 1 d . . .
H3A H 0.5446 0.9309 -0.2000 0.019 Uiso 1 1 calc R . .
C4 C 0.63112(9) 0.99665(19) -0.16657(13) 0.0173(4) Uani 1 1 d . . .
H4A H 0.6414 1.0304 -0.2245 0.021 Uiso 1 1 calc R . .
C5 C 0.67441(9) 1.00737(18) -0.09393(13) 0.0167(4) Uani 1 1 d . . .
C6 C 0.65949(9) 0.95551(18) -0.00765(13) 0.0155(4) Uani 1 1 d . . .
H6A H 0.6882 0.9633 0.0405 0.019 Uiso 1 1 calc R . .
C7 C 0.60138(9) 0.89180(17) 0.00671(12) 0.0150(4) Uani 1 1 d . . .
C8 C 0.58494(9) 0.83213(19) 0.09932(13) 0.0179(4) Uani 1 1 d . . .
H8A H 0.5619 0.8992 0.1352 0.021 Uiso 1 1 calc R . .
H8B H 0.6235 0.8101 0.1323 0.021 Uiso 1 1 calc R . .
C9 C 0.54469(9) 0.70305(19) 0.08894(13) 0.0178(4) Uani 1 1 d . . .
H9A H 0.5692 0.6325 0.0586 0.021 Uiso 1 1 calc R . .
H9B H 0.5325 0.6697 0.1493 0.021 Uiso 1 1 calc R . .
C10 C 0.48615(9) 0.73407(17) 0.03296(13) 0.0155(4) Uani 1 1 d . . .
C11 C 0.42684(9) 0.69864(17) 0.05672(12) 0.0158(4) Uani 1 1 d . . .
H11A H 0.3943 0.7351 0.0213 0.019 Uiso 1 1 calc R . .
C12 C 0.40819(9) 0.60866(18) 0.13255(12) 0.0158(4) Uani 1 1 d . . .
C13 C 0.44199(9) 0.49039(18) 0.15217(13) 0.0180(4) Uani 1 1 d . . .
H13A H 0.4763 0.4663 0.1156 0.022 Uiso 1 1 calc R . .
C14. C 0.42482(9) 0.40813(18) 0.22580(13) 0.0168(4) Uani 1 1 d . . .
H14A H 0.4469 0.3276 0.2368 0.020 Uiso 1 1 calc R . .
C15 C 0.37567(9) 0.44399(18) 0.28277(13) 0.0154(4) Uani 1 1 d . . .
C16 C 0.33833(9) 0.55846(18) 0.26053(13) 0.0160(4) Uani 1 1 d . . .
C17 C 0.35452(9) 0.63824(18) 0.18579(13) 0.0164(4) Uani 1 1 d . . .
H17A H 0.3294 0.7128 0.1705 0.020 Uiso 1 1 calc R . .
C18 C 0.77579(10) 1.0899(2) -0.04455(14) 0.0247(5) Uani 1 1 d . . .
H18A H 0.8132 1.1303 -0.0702 0.037 Uiso 1 1 calc R . .
H18B H 0.7863 1.0037 -0.0171 0.037 Uiso 1 1 calc R . .
H18C H 0.7585 1.1494 0.0015 0.037 Uiso 1 1 calc R . .
C19 C 0.24712(10) 0.6916(2) 0.29427(15) 0.0257(5) Uani 1 1 d . . .
H19A H 0.2121 0.6937 0.3363 0.039 Uiso 1 1 calc R . .
H19B H 0.2317 0.6789 0.2327 0.039 Uiso 1 1 calc R . .
H19C H 0.2698 0.7763 0.2979 0.039 Uiso 1 1 calc R . .
H1O3 H 0.3905(12) 0.308(3) 0.3694(17) 0.049(8) Uiso 1 1 d . . .

loop_
_atom_site_aniso_label
_atom_site_aniso_U_11
_atom_site_aniso_U_22
_atom_site_aniso_U_33
_atom_site_aniso_U_23
_atom_site_aniso_U_13
_atom_site_aniso_U_12
O1 0.0180(7) 0.0162(6) 0.0174(7) 0.0002(5) -0.0050(6) 0.0004(5)
O2 0.0158(7) 0.0262(7) 0.0200(7) 0.0031(6) -0.0017(6) -0.0031(6)
O3 0.0178(7) 0.0202(7) 0.0212(8) 0.0045(6) 0.0016(6) 0.0013(6)
O4 0.0199(8) 0.0256(7) 0.0239(8) 0.0028(6) 0.0059(6) 0.0082(6)
C1 0.0171(10) 0.0097(8) 0.0158(9) -0.0039(7) -0.0006(8) 0.0040(7)
C2 0.0185(10) 0.0101(8) 0.0154(9) -0.0016(7) -0.0013(8) 0.0026(7)
C3 0.0180(10) 0.0137(9) 0.0148(9) -0.0013(7) -0.0044(8) 0.0024(8)
C4 0.0209(11) 0.0163(9) 0.0146(9) 0.0007(8) -0.0008(8) 0.0021(8)
C5 0.0154(10) 0.0142(9) 0.0204(10) -0.0011(8) 0.0004(8) 0.0025(8)
C6 0.0163(10) 0.0147(9) 0.0154(9) -0.0021(7) -0.0052(8) 0.0022(7)
C7 0.0185(10) 0.0106(8) 0.0158(9) -0.0010(7) -0.0014(8) 0.0042(7)
C8 0.0181(10) 0.0209(10) 0.0146(10) -0.0002(8) -0.0038(8) -0.0001(8)
C9 0.0188(10) 0.0182(9) 0.0164(9) 0.0038(8) -0.0007(8) 0.0013(8)
C10 0.0180(10) 0.0114(8) 0.0171(9) -0.0012(7) -0.0008(8) 0.0029(8)
C11 0.0183(10) 0.0139(9) 0.0153(9) -0.0028(7) -0.0028(8) 0.0050(8)
C12 0.0167(10) 0.0146(9) 0.0162(9) -0.0027(8) -0.0021(8) -0.0016(7)
C13 0.0160(10) 0.0166(9) 0.0213(10) -0.0034(8) 0.0021(8) 0.0017(8)
C14. 0.0147(10) 0.0142(9) 0.0217(10) -0.0023(8) -0.0027(8) 0.0016(8)
C15 0.0162(10) 0.0129(9) 0.0173(10) -0.0005(7) -0.0030(8) -0.0040(8)
C16 0.0126(9) 0.0181(9) 0.0171(9) -0.0055(8) -0.0005(8) 0.0004(8)
C17 0.0155(10) 0.0150(9) 0.0189(10) -0.0021(8) -0.0033(8) 0.0023(8)
C18 0.0175(11) 0.0328(11) 0.0239(11) -0.0021(9) -0.0041(8) -0.0047(9)
C19 0.0187(11) 0.0282(11) 0.0302(12) -0.0004(9) 0.0003(9) 0.0092(9)

loop_
_atom_type_symbol
_atom_type_description
_atom_type_scat_dispersion_real
_atom_type_scat_dispersion_imag
_atom_type_scat_source
C C 0.0033 0.0016 'International Tables Vol C Tables 4.2.6.8 and 6.1.1.4'
H H 0.0000 0.0000 'International Tables Vol C Tables 4.2.6.8 and 6.1.1.4'
O O 0.0106 0.0060 'International Tables Vol C Tables 4.2.6.8 and 6.1.1.4'

loop_
_geom_angle_atom_site_label_1
_geom_angle_atom_site_label_2
_geom_angle_atom_site_label_3
_geom_angle
_geom_angle_site_symmetry_1
_geom_angle_site_symmetry_3
C5 O2 C18 118.21(15) . .
C15 O3 H1O3 108.9(16) . .
C16 O4 C19 116.78(15) . .
O1 C1 C2 120.41(16) . .
O1 C1 C10 121.47(17) . .
C2 C1 C10 118.07(15) . .
C7 C2 C3 119.00(17) . .
C7 C2 C1 121.17(16) . .
C3 C2 C1 119.81(16) . .
C4 C3 C2 121.00(17) . .
C4 C3 H3A 119.5 . .
C2 C3 H3A 119.5 . .
C3 C4 C5 119.77(18) . .
C3 C4 H4A 120.1 . .
C5 C4 H4A 120.1 . .
O2 C5 C6 125.05(17) . .
O2 C5 C4 114.71(16) . .
C6 C5 C4 120.23(17) . .
C5 C6 C7 119.95(17) . .
C5 C6 H6A 120.0 . .
C7 C6 H6A 120.0 . .
C6 C7 C2 120.03(17) . .
C6 C7 C8 120.70(16) . .
C2 C7 C8 119.27(16) . .
C7 C8 C9 111.14(15) . .
C7 C8 H8A 109.4 . .
C9 C8 H8A 109.4 . .
C7 C8 H8B 109.4 . .
C9 C8 H8B 109.4 . .
H8A C8 H8B 108.0 . .
C10 C9 C8 109.99(15) . .
C10 C9 H9A 109.7 . .
C8 C9 H9A 109.7 . .
C10 C9 H9B 109.7 . .
C8 C9 H9B 109.7 . .
H9A C9 H9B 108.2 . .
C11 C10 C1 118.77(17) . .
C11 C10 C9 124.98(17) . .
C1 C10 C9 116.20(16) . .
C10 C11 C12 126.78(17) . .
C10 C11 H11A 116.6 . .
C12 C11 H11A 116.6 . .
C13 C12 C17 118.35(17) . .
C13 C12 C11 121.13(17) . .
C17 C12 C11 120.50(16) . .
C14. C13 C12 120.49(18) . .
C14. C13 H13A 119.8 . .
C12 C13 H13A 119.8 . .
C15 C14. C13 120.88(17) . .
C15 C14. H14A 119.6 . .
C13 C14. H14A 119.6 . .
O3 C15 C14. 122.70(17) . .
O3 C15 C16 117.99(17) . .
C14. C15 C16 119.31(17) . .
O4 C16 C17 125.31(17) . .
O4 C16 C15 115.23(16) . .
C17 C16 C15 119.45(17) . .
C16 C17 C12 121.10(17) . .
C16 C17 H17A 119.4 . .
C12 C17 H17A 119.4 . .
O2 C18 H18A 109.5 . .
O2 C18 H18B 109.5 . .
H18A C18 H18B 109.5 . .
O2 C18 H18C 109.5 . .
H18A C18 H18C 109.5 . .
H18B C18 H18C 109.5 . .
O4 C19 H19A 109.5 . .
O4 C19 H19B 109.5 . .
H19A C19 H19B 109.5 . .
O4 C19 H19C 109.5 . .
H19A C19 H19C 109.5 . .
H19B C19 H19C 109.5 . .

loop_
_geom_bond_atom_site_label_1
_geom_bond_atom_site_label_2
_geom_bond_distance
_geom_bond_site_symmetry_2
O1 C1 1.243(2) .
O2 C5 1.360(2) .
O2 C18 1.438(2) .
O3 C15 1.364(2) .
O3 H1O3 0.90(3) .
O4 C16 1.366(2) .
O4 C19 1.428(2) .
C1 C2 1.475(3) .
C1 C10 1.483(3) .
C2 C7 1.402(3) .
C2 C3 1.403(3) .
C3 C4 1.371(3) .
C3 H3A 0.9300 .
C4 C5 1.400(3) .
C4 H4A 0.9300 .
C5 C6 1.388(3) .
C6 C7 1.394(3) .
C6 H6A 0.9300 .
C7 C8 1.507(3) .
C8 C9 1.532(3) .
C8 H8A 0.9700 .
C8 H8B 0.9700 .
C9 C10 1.512(3) .
C9 H9A 0.9700 .
C9 H9B 0.9700 .
C10 C11 1.346(3) .
C11 C12 1.464(3) .
C11 H11A 0.9300 .
C12 C13 1.391(3) .
C12 C17 1.403(3) .
C13 C14. 1.387(3) .
C13 H13A 0.9300 .
C14. C15 1.374(3) .
C14. H14A 0.9300 .
C15 C16 1.409(3) .
C16 C17 1.380(3) .
C17 H17A 0.9300 .
C18 H18A 0.9600 .
C18 H18B 0.9600 .
C18 H18C 0.9600 .
C19 H19A 0.9600 .
C19 H19B 0.9600 .
C19 H19C 0.9600 .

loop_
_geom_torsion_atom_site_label_1
_geom_torsion_atom_site_label_2
_geom_torsion_atom_site_label_3
_geom_torsion_atom_site_label_4
_geom_torsion
_geom_torsion_site_symmetry_1
_geom_torsion_site_symmetry_2
_geom_torsion_site_symmetry_3
_geom_torsion_site_symmetry_4
O1 C1 C2 C7 171.52(16) . . . .
C10 C1 C2 C7 -11.0(2) . . . .
O1 C1 C2 C3 -10.1(3) . . . .
C10 C1 C2 C3 167.41(16) . . . .
C7 C2 C3 C4 0.3(3) . . . .
C1 C2 C3 C4 -178.13(16) . . . .
C2 C3 C4 C5 -1.2(3) . . . .
C18 O2 C5 C6 -3.7(3) . . . .
C18 O2 C5 C4 177.17(16) . . . .
C3 C4 C5 O2 -179.92(16) . . . .
C3 C4 C5 C6 0.9(3) . . . .
O2 C5 C6 C7 -178.75(16) . . . .
C4 C5 C6 C7 0.4(3) . . . .
C5 C6 C7 C2 -1.3(3) . . . .
C5 C6 C7 C8 178.63(17) . . . .
C3 C2 C7 C6 0.9(3) . . . .
C1 C2 C7 C6 179.35(16) . . . .
C3 C2 C7 C8 -178.98(16) . . . .
C1 C2 C7 C8 -0.6(3) . . . .
C6 C7 C8 C9 -145.47(17) . . . .
C2 C7 C8 C9 34.4(2) . . . .
C7 C8 C9 C10 -55.8(2) . . . .
O1 C1 C10 C11 -18.1(3) . . . .
C2 C1 C10 C11 164.45(16) . . . .
O1 C1 C10 C9 164.23(16) . . . .
C2 C1 C10 C9 -13.2(2) . . . .
C8 C9 C10 C11 -131.41(19) . . . .
C8 C9 C10 C1 46.1(2) . . . .
C1 C10 C11 C12 173.35(16) . . . .
C9 C10 C11 C12 -9.2(3) . . . .
C10 C11 C12 C13 -40.5(3) . . . .
C10 C11 C12 C17 141.14(19) . . . .
C17 C12 C13 C14. -3.5(3) . . . .
C11 C12 C13 C14. 178.20(17) . . . .
C12 C13 C14. C15 -2.3(3) . . . .
C13 C14. C15 O3 -172.93(16) . . . .
C13 C14. C15 C16 6.4(3) . . . .
C19 O4 C16 C17 4.8(3) . . . .
C19 O4 C16 C15 -176.18(16) . . . .
O3 C15 C16 O4 -4.3(2) . . . .
C14. C15 C16 O4 176.28(16) . . . .
O3 C15 C16 C17 174.72(16) . . . .
C14. C15 C16 C17 -4.7(3) . . . .
O4 C16 C17 C12 177.80(17) . . . .
C15 C16 C17 C12 -1.1(3) . . . .
C13 C12 C17 C16 5.2(3) . . . .
C11 C12 C17 C16 -176.47(17) . . . .
